data_1007207
loop_
_publ_author_name
'Averbuch-Pouchot, M T'
'Durif, A'

_publ_section_title
;
Crystal structure of silver-dihydrogeno-diphospate: Ag~2~H~2~P~2~O~7~
;
_journal_coden_ASTM EJSCE5
_journal_name_full
;
European Journal of Solid State Inorganic Chemistry
;
_journal_page_first 993
_journal_page_last 999
_journal_volume 29
_journal_year 1992
_chemical_formula_structural 'Ag2 (H2 P2 O7)'
_chemical_formula_sum 'Ag2 H2 O7 P2'
_chemical_name_systematic 'Silver dihydrogendiphosphate'
_space_group_IT_number 70
_symmetry_cell_setting orthorhombic
_symmetry_space_group_name_Hall '-F 2uv 2vw'
_symmetry_space_group_name_H-M 'F d d d :2'
_cell_angle_alpha 90
_cell_angle_beta 90
_cell_angle_gamma 90
_cell_formula_units_Z 16
_cell_length_a 27.779(20)
_cell_length_b 12.385(6)
_cell_length_c 7.026(4)
_cell_volume 2417.2
_refine_ls_R_factor_all 0.036
_cod_original_sg_symbol_H-M 'F d d d Z'
_cod_original_formula_sum 'H2 Ag2 O7 P2'
_cod_database_code 1007207

loop_
_symmetry_equiv_pos_as_xyz
x,y,z
x,1/4-y,1/4-z
1/4-x,y,1/4-z
1/4-x,1/4-y,z
-x,-y,-z
-x,3/4+y,3/4+z
3/4+x,-y,3/4+z
3/4+x,3/4+y,-z
x,1/2+y,1/2+z
1/2+x,y,1/2+z
1/2+x,1/2+y,z
x,3/4-y,3/4-z
1/2+x,1/4-y,3/4-z
1/2+x,3/4-y,1/4-z
1/4-x,1/2+y,3/4-z
3/4-x,y,3/4-z
3/4-x,1/2+y,1/4-z
1/4-x,3/4-y,1/2+z
3/4-x,1/4-y,1/2+z
3/4-x,3/4-y,z
-x,1/2-y,1/2-z
1/2-x,-y,1/2-z
1/2-x,1/2-y,-z
-x,1/4+y,1/4+z
1/2-x,3/4+y,1/4+z
1/2-x,1/4+y,3/4+z
3/4+x,1/2-y,1/4+z
1/4+x,-y,1/4+z
1/4+x,1/2-y,3/4+z
3/4+x,1/4+y,1/2-z
1/4+x,3/4+y,1/2-z
1/4+x,1/4+y,-z

loop_
_atom_site_label
_atom_site_type_symbol
_atom_site_symmetry_multiplicity
_atom_site_Wyckoff_symbol
_atom_site_fract_x
_atom_site_fract_y
_atom_site_fract_z
_atom_site_occupancy
_atom_site_attached_hydrogens
_atom_site_calc_flag
Ag1 Ag1+ 32 h 0.42455(2) 0.26780(4) 0.52474(6) 1. 0 d
P1 P5+ 32 h 0.94754(4) 0.01972(9) 0.7169(2) 1. 0 d
O1 O2- 16 e 0.4713(2) 0.125 0.125 1. 0 d
O2 O2- 32 h 0.5079(1) 0.2061(3) 0.5262(6) 1. 0 d
O3 O2- 32 h 0.3311(1) 0.0564(3) 0.3568(5) 1. 0 d
O4 O2- 32 h 0.1664(1) 0.7153(3) -0.07320(5) 1. 0 d
H1 H1+ 16 e 0.012(6) 0.125 0.125 1. 0 d
H2 H1+ 16 f 0.125 0.95(5) 0.125 1. 0 d

loop_
_atom_type_symbol
_atom_type_oxidation_number
Ag1+ 1.000
P5+ 5.000
O2- -2.000
H1+ 1.000
